data_4087040
loop_
_publ_author_name
'Vinogradov, Mikhail M.'
'Nelyubina, Yulia V.'
'Pavlov, Alexander A.'
'Novikov, Valentin V.'
'Shvydkiy, Nikita V.'
'Kudinov, Alexander R.'

_publ_section_title
;
 Polyhedral Rearrangements in the Complexes of Rhodium and Iridium with
 Isomeric Carborane Anions [7,8-Me2-X-SMe2-7,8-nido-C2B9H8]&#x2212; (X = 9
 and 10)
;
_journal_issue 4
_journal_name_full Organometallics
_journal_page_first 791
_journal_paper_doi 10.1021/acs.organomet.6b00858
_journal_volume 36
_journal_year 2017
_chemical_formula_moiety 'C16 H35 B9 Ir S, N O3'
_chemical_formula_sum 'C16 H35 B9 Ir N O3 S'
_chemical_formula_weight 611.00
_space_group_crystal_system triclinic
_space_group_IT_number 2
_space_group_name_Hall '-P 1'
_space_group_name_H-M_alt 'P -1'
_symmetry_space_group_name_Hall '-P 1'
_symmetry_space_group_name_H-M 'P -1'
_atom_sites_solution_hydrogens geom
_audit_creation_method SHELXL-2014/6
_cell_angle_alpha 91.834(4)
_cell_angle_beta 94.852(4)
_cell_angle_gamma 100.624(4)
_cell_formula_units_Z 2
_cell_length_a 10.174(2)
_cell_length_b 10.385(2)
_cell_length_c 11.252(3)
_cell_measurement_reflns_used 3066
_cell_measurement_temperature 120(2)
_cell_measurement_theta_max 30
_cell_measurement_theta_min 3
_cell_volume 1162.9(4)
_computing_cell_refinement 'APEX2 (Bruker, 2005)'
_computing_data_collection 'APEX2 (Bruker, 2005)'
_computing_data_reduction 'APEX2 (Bruker, 2005)'
_computing_molecular_graphics 'SHELXL-2014/6 (Sheldrick, 2014)'
_computing_publication_material 'SHELXL-2014/6 (Sheldrick, 2014)'
_computing_structure_refinement 'SHELXL-2014/6 (Sheldrick, 2014)'
_computing_structure_solution 'APEX2 (Bruker, 2005)'
_diffrn_ambient_temperature 120(2)
_diffrn_measured_fraction_theta_full 1.000
_diffrn_measured_fraction_theta_max 0.994
_diffrn_measurement_device_type 'Bruker APEX2 CCD area detector'
_diffrn_measurement_method 'phi and omega scans'
_diffrn_radiation_type MoK\a
_diffrn_radiation_wavelength 0.71073
_diffrn_reflns_av_R_equivalents 0.0723
_diffrn_reflns_av_unetI/netI 0.1088
_diffrn_reflns_Laue_measured_fraction_full 1.000
_diffrn_reflns_Laue_measured_fraction_max 0.994
_diffrn_reflns_limit_h_max 13
_diffrn_reflns_limit_h_min -13
_diffrn_reflns_limit_k_max 14
_diffrn_reflns_limit_k_min -14
_diffrn_reflns_limit_l_max 15
_diffrn_reflns_limit_l_min -15
_diffrn_reflns_number 13365
_diffrn_reflns_point_group_measured_fraction_full 1.000
_diffrn_reflns_point_group_measured_fraction_max 0.994
_diffrn_reflns_theta_full 25.242
_diffrn_reflns_theta_max 28.999
_diffrn_reflns_theta_min 1.819
_exptl_absorpt_coefficient_mu 5.850
_exptl_absorpt_correction_T_max 0.0511
_exptl_absorpt_correction_T_min 0.0174
_exptl_absorpt_correction_type multi-scan
_exptl_absorpt_process_details 'APEX2 (Bruker, 2005)'
_exptl_crystal_colour yellow
_exptl_crystal_density_diffrn 1.745
_exptl_crystal_description prism
_exptl_crystal_F_000 600
_exptl_crystal_size_max 0.350
_exptl_crystal_size_mid 0.250
_exptl_crystal_size_min 0.250
_refine_diff_density_max 2.705
_refine_diff_density_min -2.023
_refine_diff_density_rms 0.204
_refine_ls_extinction_method none
_refine_ls_goodness_of_fit_ref 0.996
_refine_ls_hydrogen_treatment constr
_refine_ls_matrix_type full
_refine_ls_number_parameters 296
_refine_ls_number_reflns 6146
_refine_ls_number_restraints 0
_refine_ls_restrained_S_all 0.996
_refine_ls_R_factor_all 0.0860
_refine_ls_R_factor_gt 0.0546
_refine_ls_shift/su_max 0.000
_refine_ls_shift/su_mean 0.000
_refine_ls_structure_factor_coef Fsqd
_refine_ls_weighting_details 'w=1/[\s^2^(Fo^2^)+(0.0437P)^2^] where P=(Fo^2^+2Fc^2^)/3'
_refine_ls_weighting_scheme calc
_refine_ls_wR_factor_gt 0.1047
_refine_ls_wR_factor_ref 0.1162
_reflns_Friedel_coverage 0.000
_reflns_number_gt 4399
_reflns_number_total 6146
_reflns_threshold_expression 'I > 2\s(I)'
_cod_data_source_file om6b00858_si_006.cif
_cod_data_source_block 7NO3
_cod_depositor_comments 'Adding full bibliography for 4087039--4087043.cif.'
_cod_database_code 4087040
_shelx_space_group_comment
;
The symmetry employed for this shelxl refinement is uniquely defined
by the following loop, which should always be used as a source of
symmetry information in preference to the above space-group names.
They are only intended as comments.
;
_shelx_estimated_absorpt_t_min 0.234
_shelx_estimated_absorpt_t_max 0.323
_shelxl_version_number 2014/6

loop_
_space_group_symop_operation_xyz
'x, y, z'
'-x, -y, -z'

loop_
_atom_site_label
_atom_site_type_symbol
_atom_site_fract_x
_atom_site_fract_y
_atom_site_fract_z
_atom_site_U_iso_or_equiv
_atom_site_adp_type
_atom_site_occupancy
_atom_site_site_symmetry_order
_atom_site_calc_flag
_atom_site_refinement_flags_posn
_atom_site_refinement_flags_adp
_atom_site_refinement_flags_occupancy
_atom_site_disorder_assembly
_atom_site_disorder_group
S1 S 0.32427(19) -0.24085(19) 0.0193(2) 0.0344(5) Uani 1 1 d . . . . .
C1 C 0.3784(7) -0.3092(7) 0.2895(8) 0.0282(17) Uani 1 1 d . . . . .
C2 C 0.2827(7) -0.3837(7) 0.3992(8) 0.0315(18) Uani 1 1 d . . . . .
Ir3 Ir 0.17774(3) -0.26864(3) 0.27817(3) 0.02856(10) Uani 1 1 d . . . . .
B4 B 0.2903(9) -0.3486(9) 0.1498(9) 0.033(2) Uani 1 1 d . . . . .
B5 B 0.4234(9) -0.4293(9) 0.2036(10) 0.034(2) Uani 1 1 d . . . . .
H5 H 0.5215 -0.4155 0.1630 0.041 Uiso 1 1 calc R U . . .
B6 B 0.4158(10) -0.4467(9) 0.3541(10) 0.038(2) Uani 1 1 d . . . . .
H6 H 0.5099 -0.4436 0.4142 0.045 Uiso 1 1 calc R U . . .
B7 B 0.1301(9) -0.4684(9) 0.3296(9) 0.034(2) Uani 1 1 d . . . . .
H7 H 0.0338 -0.4842 0.3732 0.041 Uiso 1 1 calc R U . . .
B8 B 0.1312(8) -0.4528(8) 0.1702(9) 0.030(2) Uani 1 1 d . . . . .
H8 H 0.0383 -0.4599 0.1075 0.036 Uiso 1 1 calc R U . . .
B9 B 0.2726(9) -0.5215(9) 0.1288(9) 0.034(2) Uani 1 1 d . . . . .
H9 H 0.2708 -0.5697 0.0380 0.041 Uiso 1 1 calc R U . . .
B10 B 0.3495(9) -0.5807(9) 0.2560(9) 0.036(2) Uani 1 1 d . . . . .
H10 H 0.3972 -0.6693 0.2497 0.043 Uiso 1 1 calc R U . . .
B11 B 0.2636(9) -0.5479(9) 0.3802(10) 0.037(2) Uani 1 1 d . . . . .
H11 H 0.2547 -0.6136 0.4573 0.044 Uiso 1 1 calc R U . . .
B12 B 0.1740(9) -0.5936(8) 0.2390(9) 0.034(2) Uani 1 1 d . . . . .
H12 H 0.1053 -0.6911 0.2218 0.041 Uiso 1 1 calc R U . . .
C13 C 0.4838(7) -0.1896(7) 0.3213(9) 0.037(2) Uani 1 1 d . . . . .
H13A H 0.5728 -0.2131 0.3227 0.055 Uiso 1 1 calc R U . . .
H13B H 0.4715 -0.1535 0.4003 0.055 Uiso 1 1 calc R U . . .
H13C H 0.4760 -0.1239 0.2619 0.055 Uiso 1 1 calc R U . . .
C14 C 0.3039(9) -0.3292(8) 0.5236(8) 0.041(2) Uani 1 1 d . . . . .
H14A H 0.3671 -0.3733 0.5697 0.061 Uiso 1 1 calc R U . . .
H14B H 0.2180 -0.3429 0.5591 0.061 Uiso 1 1 calc R U . . .
H14C H 0.3407 -0.2350 0.5244 0.061 Uiso 1 1 calc R U . . .
C15 C 0.4770(9) -0.2634(10) -0.0355(9) 0.051(2) Uani 1 1 d . . . . .
H15A H 0.4851 -0.2242 -0.1133 0.076 Uiso 1 1 calc R U . . .
H15B H 0.4780 -0.3574 -0.0444 0.076 Uiso 1 1 calc R U . . .
H15C H 0.5526 -0.2211 0.0208 0.076 Uiso 1 1 calc R U . . .
C15A C 0.2081(10) -0.3262(10) -0.0969(10) 0.057(3) Uani 1 1 d . . . . .
H15D H 0.2169 -0.2784 -0.1703 0.086 Uiso 1 1 calc R U . . .
H15E H 0.1165 -0.3328 -0.0737 0.086 Uiso 1 1 calc R U . . .
H15F H 0.2270 -0.4144 -0.1105 0.086 Uiso 1 1 calc R U . . .
C16 C 0.1771(8) -0.0686(7) 0.3594(9) 0.036(2) Uani 1 1 d . . . . .
C17 C 0.0664(8) -0.1585(8) 0.3942(8) 0.035(2) Uani 1 1 d . . . . .
C18 C -0.0140(7) -0.2085(8) 0.2864(9) 0.039(2) Uani 1 1 d . . . . .
C19 C 0.0465(8) -0.1511(8) 0.1857(9) 0.038(2) Uani 1 1 d . . . . .
C20 C 0.1660(8) -0.0640(7) 0.2324(9) 0.038(2) Uani 1 1 d . . . . .
C21 C 0.2830(8) 0.0172(8) 0.4420(9) 0.042(2) Uani 1 1 d . . . . .
H21A H 0.2622 0.1055 0.4482 0.062 Uiso 1 1 calc R U . . .
H21B H 0.3706 0.0218 0.4105 0.062 Uiso 1 1 calc R U . . .
H21C H 0.2854 -0.0194 0.5211 0.062 Uiso 1 1 calc R U . . .
C22 C 0.0296(9) -0.1841(9) 0.5152(9) 0.047(2) Uani 1 1 d . . . . .
H22A H -0.0366 -0.1311 0.5351 0.070 Uiso 1 1 calc R U . . .
H22B H 0.1098 -0.1611 0.5719 0.070 Uiso 1 1 calc R U . . .
H22C H -0.0091 -0.2773 0.5197 0.070 Uiso 1 1 calc R U . . .
C23 C -0.1498(8) -0.3003(9) 0.2782(11) 0.056(3) Uani 1 1 d . . . . .
H23A H -0.2211 -0.2487 0.2800 0.084 Uiso 1 1 calc R U . . .
H23B H -0.1532 -0.3576 0.3458 0.084 Uiso 1 1 calc R U . . .
H23C H -0.1625 -0.3539 0.2033 0.084 Uiso 1 1 calc R U . . .
C24 C -0.0134(9) -0.1654(9) 0.0606(9) 0.050(3) Uani 1 1 d . . . . .
H24A H -0.0869 -0.1164 0.0519 0.075 Uiso 1 1 calc R U . . .
H24B H -0.0482 -0.2584 0.0391 0.075 Uiso 1 1 calc R U . . .
H24C H 0.0553 -0.1311 0.0078 0.075 Uiso 1 1 calc R U . . .
C25 C 0.2567(9) 0.0300(8) 0.1654(9) 0.042(2) Uani 1 1 d . . . . .
H25A H 0.2393 0.1187 0.1795 0.063 Uiso 1 1 calc R U . . .
H25B H 0.2403 0.0055 0.0798 0.063 Uiso 1 1 calc R U . . .
H25C H 0.3503 0.0279 0.1926 0.063 Uiso 1 1 calc R U . . .
O1 O 0.3478(7) -0.0980(7) 0.7337(7) 0.061(2) Uani 1 1 d . . . . .
N1 N 0.2873(10) -0.0274(8) 0.7892(8) 0.051(2) Uani 1 1 d . . . . .
O2 O 0.172(2) -0.045(2) 0.786(2) 0.091(6) Uani 0.581(18) 1 d . . P A 1
O3 O 0.359(3) 0.054(2) 0.875(2) 0.086(5) Uani 0.581(18) 1 d . . P A 1
O2' O 0.189(3) 0.012(3) 0.727(3) 0.091(6) Uani 0.419(18) 1 d . . P A 2
O3' O 0.314(4) 0.009(3) 0.877(3) 0.086(5) Uani 0.419(18) 1 d . . P A 2

loop_
_atom_site_aniso_label
_atom_site_aniso_U_11
_atom_site_aniso_U_22
_atom_site_aniso_U_33
_atom_site_aniso_U_23
_atom_site_aniso_U_13
_atom_site_aniso_U_12
S1 0.0310(10) 0.0261(9) 0.0467(14) 0.0046(9) 0.0078(9) 0.0046(8)
C1 0.018(3) 0.026(4) 0.041(5) 0.005(3) 0.000(3) 0.007(3)
C2 0.028(4) 0.027(4) 0.043(5) 0.005(4) 0.009(3) 0.009(3)
Ir3 0.02064(14) 0.02190(14) 0.0439(2) 0.00016(12) 0.00441(11) 0.00566(9)
B4 0.031(5) 0.026(4) 0.042(6) 0.001(4) 0.002(4) 0.003(4)
B5 0.027(4) 0.026(4) 0.050(7) 0.000(4) 0.008(4) 0.006(3)
B6 0.037(5) 0.033(5) 0.046(7) 0.008(5) 0.000(4) 0.015(4)
B7 0.029(4) 0.025(4) 0.048(6) -0.004(4) 0.003(4) 0.008(3)
B8 0.025(4) 0.025(4) 0.039(6) 0.007(4) 0.000(4) 0.001(3)
B9 0.034(5) 0.031(5) 0.038(6) 0.000(4) 0.003(4) 0.008(4)
B10 0.033(5) 0.030(5) 0.044(6) 0.003(4) 0.007(4) 0.006(4)
B11 0.035(5) 0.028(4) 0.048(7) 0.004(4) 0.005(4) 0.007(4)
B12 0.037(5) 0.021(4) 0.044(6) 0.008(4) 0.003(4) 0.006(4)
C13 0.016(3) 0.030(4) 0.062(6) 0.001(4) -0.003(4) 0.004(3)
C14 0.041(5) 0.041(5) 0.041(6) 0.002(4) 0.001(4) 0.014(4)
C15 0.043(5) 0.069(7) 0.046(6) 0.005(5) 0.019(4) 0.021(5)
C15A 0.051(6) 0.047(5) 0.065(7) 0.015(5) -0.016(5) -0.007(5)
C16 0.035(4) 0.022(4) 0.052(6) 0.001(4) 0.007(4) 0.009(3)
C17 0.027(4) 0.029(4) 0.053(6) -0.003(4) 0.008(4) 0.010(3)
C18 0.017(3) 0.033(4) 0.067(7) -0.002(4) 0.004(4) 0.006(3)
C19 0.027(4) 0.032(4) 0.056(6) 0.002(4) -0.004(4) 0.014(3)
C20 0.028(4) 0.024(4) 0.066(7) 0.007(4) 0.007(4) 0.016(3)
C21 0.037(4) 0.028(4) 0.061(6) -0.004(4) 0.011(4) 0.004(3)
C22 0.044(5) 0.048(5) 0.050(6) 0.001(5) 0.016(4) 0.010(4)
C23 0.028(4) 0.043(5) 0.099(9) -0.002(6) 0.009(5) 0.007(4)
C24 0.038(5) 0.043(5) 0.071(7) 0.009(5) -0.007(5) 0.018(4)
C25 0.044(5) 0.029(4) 0.052(6) 0.002(4) 0.001(4) 0.009(4)
O1 0.066(5) 0.042(4) 0.078(6) 0.013(4) 0.020(4) 0.012(3)
N1 0.071(6) 0.033(4) 0.050(6) 0.010(4) 0.015(5) 0.010(4)
O2 0.080(9) 0.072(13) 0.12(2) -0.012(10) -0.011(11) 0.035(10)
O3 0.106(17) 0.085(15) 0.042(6) -0.017(9) 0.025(9) -0.048(8)
O2' 0.080(9) 0.072(13) 0.12(2) -0.012(10) -0.011(11) 0.035(10)
O3' 0.106(17) 0.085(15) 0.042(6) -0.017(9) 0.025(9) -0.048(8)

loop_
_atom_type_symbol
_atom_type_description
_atom_type_scat_dispersion_real
_atom_type_scat_dispersion_imag
_atom_type_scat_source
C C 0.0033 0.0016 'International Tables Vol C Tables 4.2.6.8 and 6.1.1.4'
H H 0.0000 0.0000 'International Tables Vol C Tables 4.2.6.8 and 6.1.1.4'
B B 0.0013 0.0007 'International Tables Vol C Tables 4.2.6.8 and 6.1.1.4'
S S 0.1246 0.1234 'International Tables Vol C Tables 4.2.6.8 and 6.1.1.4'
Ir Ir -1.4442 7.9887 'International Tables Vol C Tables 4.2.6.8 and 6.1.1.4'
O O 0.0106 0.0060 'International Tables Vol C Tables 4.2.6.8 and 6.1.1.4'
N N 0.0061 0.0033 'International Tables Vol C Tables 4.2.6.8 and 6.1.1.4'

loop_
_geom_angle_atom_site_label_1
_geom_angle_atom_site_label_2
_geom_angle_atom_site_label_3
_geom_angle
C15 S1 C15A 99.8(5)
C15 S1 B4 109.1(5)
C15A S1 B4 102.3(4)
C13 C1 B5 116.5(6)
C13 C1 B6 113.0(6)
B5 C1 B6 60.2(6)
C13 C1 B4 125.5(7)
B5 C1 B4 62.7(5)
B6 C1 B4 110.9(6)
C13 C1 C2 120.1(7)
B5 C1 C2 108.2(6)
B6 C1 C2 59.4(5)
B4 C1 C2 109.4(6)
C13 C1 Ir3 112.9(5)
B5 C1 Ir3 122.9(5)
B6 C1 Ir3 121.4(5)
B4 C1 Ir3 66.2(4)
C2 C1 Ir3 67.0(3)
C14 C2 B11 116.6(7)
C14 C2 B6 113.7(7)
B11 C2 B6 62.2(5)
C14 C2 B7 125.1(7)
B11 C2 B7 62.4(5)
B6 C2 B7 111.6(7)
C14 C2 C1 120.7(6)
B11 C2 C1 109.4(6)
B6 C2 C1 59.3(5)
B7 C2 C1 108.3(6)
C14 C2 Ir3 113.3(6)
B11 C2 Ir3 121.8(6)
B6 C2 Ir3 119.9(6)
B7 C2 Ir3 65.4(4)
C1 C2 Ir3 65.4(4)
B7 Ir3 C1 82.3(3)
B7 Ir3 B4 83.8(4)
C1 Ir3 B4 47.6(3)
B7 Ir3 C18 101.1(3)
C1 Ir3 C18 172.2(3)
B4 Ir3 C18 139.3(4)
B7 Ir3 C2 47.5(3)
C1 Ir3 C2 47.6(3)
B4 Ir3 C2 82.1(3)
C18 Ir3 C2 130.5(3)
B7 Ir3 B8 49.3(4)
C1 Ir3 B8 83.0(3)
B4 Ir3 B8 49.3(3)
C18 Ir3 B8 104.5(3)
C2 Ir3 B8 82.8(3)
B7 Ir3 C19 128.9(3)
C1 Ir3 C19 142.8(3)
B4 Ir3 C19 109.0(4)
C18 Ir3 C19 38.3(3)
C2 Ir3 C19 168.5(3)
B8 Ir3 C19 102.0(3)
B7 Ir3 C17 104.8(3)
C1 Ir3 C17 134.4(3)
B4 Ir3 C17 171.1(3)
C18 Ir3 C17 38.0(3)
C2 Ir3 C17 105.1(3)
B8 Ir3 C17 135.8(3)
C19 Ir3 C17 64.1(3)
B7 Ir3 C20 163.7(3)
C1 Ir3 C20 113.9(3)
B4 Ir3 C20 108.3(3)
C18 Ir3 C20 62.6(3)
C2 Ir3 C20 142.8(3)
B8 Ir3 C20 131.5(4)
C19 Ir3 C20 37.6(3)
C17 Ir3 C20 62.8(3)
B7 Ir3 C16 137.0(4)
C1 Ir3 C16 110.7(3)
B4 Ir3 C16 135.7(3)
C18 Ir3 C16 62.1(3)
C2 Ir3 C16 111.5(3)
B8 Ir3 C16 164.6(3)
C19 Ir3 C16 62.9(3)
C17 Ir3 C16 37.0(3)
C20 Ir3 C16 37.3(3)
C1 B4 B9 105.4(7)
C1 B4 B5 57.7(5)
B9 B4 B5 59.8(5)
C1 B4 B8 108.2(7)
B9 B4 B8 60.5(5)
B5 B4 B8 108.7(6)
C1 B4 S1 121.6(5)
B9 B4 S1 119.7(7)
B5 B4 S1 116.2(6)
B8 B4 S1 125.1(6)
C1 B4 Ir3 66.1(4)
B9 B4 Ir3 119.6(6)
B5 B4 Ir3 118.5(6)
B8 B4 Ir3 66.3(4)
S1 B4 Ir3 113.1(4)
C1 B5 B6 60.1(5)
C1 B5 B10 107.4(7)
B6 B5 B10 60.3(6)
C1 B5 B9 106.8(6)
B6 B5 B9 107.9(7)
B10 B5 B9 59.5(5)
C1 B5 B4 59.6(5)
B6 B5 B4 108.2(7)
B10 B5 B4 107.6(6)
B9 B5 B4 59.7(5)
C1 B5 H5 122.4
B6 B5 H5 121.3
B10 B5 H5 122.0
B9 B5 H5 122.3
B4 B5 H5 121.8
C1 B6 C2 61.3(5)
C1 B6 B5 59.7(5)
C2 B6 B5 109.4(7)
C1 B6 B10 107.7(7)
C2 B6 B10 107.1(7)
B5 B6 B10 61.0(6)
C1 B6 B11 107.7(6)
C2 B6 B11 58.1(5)
B5 B6 B11 109.9(7)
B10 B6 B11 60.6(6)
C1 B6 H6 121.8
C2 B6 H6 122.0
B5 B6 H6 120.3
B10 B6 H6 121.8
B11 B6 H6 121.8
C2 B7 B12 104.7(6)
C2 B7 B11 57.1(5)
B12 B7 B11 59.8(5)
C2 B7 B8 108.7(6)
B12 B7 B8 59.7(5)
B11 B7 B8 108.5(7)
C2 B7 Ir3 67.1(4)
B12 B7 Ir3 118.8(6)
B11 B7 Ir3 118.7(5)
B8 B7 Ir3 66.4(4)
C2 B7 H7 123.8
B12 B7 H7 121.4
B11 B7 H7 120.7
B8 B7 H7 121.2
Ir3 B7 H7 109.8
B12 B8 B9 58.7(5)
B12 B8 B7 59.1(5)
B9 B8 B7 105.5(6)
B12 B8 B4 105.1(6)
B9 B8 B4 58.9(5)
B7 B8 B4 105.3(6)
B12 B8 Ir3 116.6(6)
B9 B8 Ir3 116.6(5)
B7 B8 Ir3 64.4(4)
B4 B8 Ir3 64.4(4)
B12 B8 H8 121.4
B9 B8 H8 121.3
B7 B8 H8 123.8
B4 B8 H8 124.1
Ir3 B8 H8 112.4
B10 B9 B12 60.1(5)
B10 B9 B4 108.3(7)
B12 B9 B4 107.5(7)
B10 B9 B5 59.5(5)
B12 B9 B5 107.3(7)
B4 B9 B5 60.5(5)
B10 B9 B8 109.2(7)
B12 B9 B8 59.9(5)
B4 B9 B8 60.7(5)
B5 B9 B8 109.5(7)
B10 B9 H9 121.4
B12 B9 H9 122.4
B4 B9 H9 121.6
B5 B9 H9 121.6
B8 B9 H9 120.6
B6 B10 B9 107.7(7)
B6 B10 B5 58.7(6)
B9 B10 B5 60.9(5)
B6 B10 B12 107.8(7)
B9 B10 B12 60.1(5)
B5 B10 B12 108.4(7)
B6 B10 B11 60.1(6)
B9 B10 B11 108.5(7)
B5 B10 B11 107.6(7)
B12 B10 B11 60.2(6)
B6 B10 H10 122.4
B9 B10 H10 121.2
B5 B10 H10 121.9
B12 B10 H10 121.5
B11 B10 H10 121.6
C2 B11 B6 59.7(5)
C2 B11 B10 107.3(7)
B6 B11 B10 59.3(6)
C2 B11 B12 107.4(7)
B6 B11 B12 106.8(7)
B10 B11 B12 59.7(6)
C2 B11 B7 60.4(5)
B6 B11 B7 108.2(7)
B10 B11 B7 108.2(8)
B12 B11 B7 59.9(6)
C2 B11 H11 121.9
B6 B11 H11 122.3
B10 B11 H11 122.1
B12 B11 H11 122.4
B7 B11 H11 121.2
B10 B12 B9 59.8(5)
B10 B12 B11 60.1(6)
B9 B12 B11 108.2(7)
B10 B12 B7 108.8(7)
B9 B12 B7 109.2(6)
B11 B12 B7 60.3(6)
B10 B12 B8 110.2(6)
B9 B12 B8 61.4(5)
B11 B12 B8 110.1(7)
B7 B12 B8 61.1(5)
B10 B12 H12 121.3
B9 B12 H12 121.4
B11 B12 H12 121.4
B7 B12 H12 121.1
B8 B12 H12 119.7
C1 C13 H13A 109.5
C1 C13 H13B 109.5
H13A C13 H13B 109.5
C1 C13 H13C 109.5
H13A C13 H13C 109.5
H13B C13 H13C 109.5
C2 C14 H14A 109.5
C2 C14 H14B 109.5
H14A C14 H14B 109.5
C2 C14 H14C 109.5
H14A C14 H14C 109.5
H14B C14 H14C 109.5
S1 C15 H15A 109.5
S1 C15 H15B 109.5
H15A C15 H15B 109.5
S1 C15 H15C 109.5
H15A C15 H15C 109.5
H15B C15 H15C 109.5
S1 C15A H15D 109.5
S1 C15A H15E 109.5
H15D C15A H15E 109.5
S1 C15A H15F 109.5
H15D C15A H15F 109.5
H15E C15A H15F 109.5
C17 C16 C20 109.1(8)
C17 C16 C21 125.9(9)
C20 C16 C21 124.8(7)
C17 C16 Ir3 70.6(4)
C20 C16 Ir3 70.6(5)
C21 C16 Ir3 129.0(6)
C16 C17 C18 106.2(8)
C16 C17 C22 127.8(8)
C18 C17 C22 125.5(7)
C16 C17 Ir3 72.4(5)
C18 C17 Ir3 68.8(5)
C22 C17 Ir3 129.3(6)
C19 C18 C17 110.0(7)
C19 C18 C23 123.9(9)
C17 C18 C23 125.9(9)
C19 C18 Ir3 71.9(4)
C17 C18 Ir3 73.1(4)
C23 C18 Ir3 125.4(6)
C20 C19 C18 106.2(8)
C20 C19 C24 126.9(9)
C18 C19 C24 126.4(8)
C20 C19 Ir3 72.5(4)
C18 C19 Ir3 69.8(5)
C24 C19 Ir3 128.9(6)
C19 C20 C16 108.5(7)
C19 C20 C25 127.2(9)
C16 C20 C25 123.9(8)
C19 C20 Ir3 69.9(4)
C16 C20 Ir3 72.1(4)
C25 C20 Ir3 129.8(6)
C16 C21 H21A 109.5
C16 C21 H21B 109.5
H21A C21 H21B 109.5
C16 C21 H21C 109.5
H21A C21 H21C 109.5
H21B C21 H21C 109.5
C17 C22 H22A 109.5
C17 C22 H22B 109.5
H22A C22 H22B 109.5
C17 C22 H22C 109.5
H22A C22 H22C 109.5
H22B C22 H22C 109.5
C18 C23 H23A 109.5
C18 C23 H23B 109.5
H23A C23 H23B 109.5
C18 C23 H23C 109.5
H23A C23 H23C 109.5
H23B C23 H23C 109.5
C19 C24 H24A 109.5
C19 C24 H24B 109.5
H24A C24 H24B 109.5
C19 C24 H24C 109.5
H24A C24 H24C 109.5
H24B C24 H24C 109.5
C20 C25 H25A 109.5
C20 C25 H25B 109.5
H25A C25 H25B 109.5
C20 C25 H25C 109.5
H25A C25 H25C 109.5
H25B C25 H25C 109.5
O3' N1 O1 125(3)
O2 N1 O1 122.8(14)
O3' N1 O2' 119(3)
O1 N1 O2' 115.3(17)
O2 N1 O3 118.4(18)
O1 N1 O3 117.1(15)

loop_
_geom_bond_atom_site_label_1
_geom_bond_atom_site_label_2
_geom_bond_distance
S1 C15 1.772(8)
S1 C15A 1.780(9)
S1 B4 1.891(10)
C1 C13 1.495(10)
C1 B5 1.706(12)
C1 B6 1.713(12)
C1 B4 1.739(13)
C1 C2 1.748(11)
C1 Ir3 2.153(7)
C2 C14 1.476(12)
C2 B11 1.685(12)
C2 B6 1.715(12)
C2 B7 1.745(12)
C2 Ir3 2.180(8)
Ir3 B7 2.151(9)
Ir3 B4 2.154(10)
Ir3 C18 2.163(8)
Ir3 B8 2.186(9)
Ir3 C19 2.192(8)
Ir3 C17 2.220(8)
Ir3 C20 2.225(8)
Ir3 C16 2.244(8)
B4 B9 1.778(13)
B4 B5 1.793(13)
B4 B8 1.811(12)
B5 B6 1.715(15)
B5 B10 1.755(13)
B5 B9 1.780(13)
B5 H5 1.1200
B6 B10 1.743(14)
B6 B11 1.756(13)
B6 H6 1.1200
B7 B12 1.772(14)
B7 B11 1.778(13)
B7 B8 1.808(14)
B7 H7 1.1200
B8 B12 1.783(12)
B8 B9 1.808(13)
B8 H8 1.1200
B9 B10 1.755(14)
B9 B12 1.760(14)
B9 H9 1.1200
B10 B12 1.759(13)
B10 B11 1.766(14)
B10 H10 1.1200
B11 B12 1.769(14)
B11 H11 1.1200
B12 H12 1.1200
C13 H13A 0.9800
C13 H13B 0.9800
C13 H13C 0.9800
C14 H14A 0.9800
C14 H14B 0.9800
C14 H14C 0.9800
C15 H15A 0.9800
C15 H15B 0.9800
C15 H15C 0.9800
C15A H15D 0.9800
C15A H15E 0.9800
C15A H15F 0.9800
C16 C17 1.416(11)
C16 C20 1.428(13)
C16 C21 1.497(11)
C17 C18 1.430(12)
C17 C22 1.462(12)
C18 C19 1.429(13)
C18 C23 1.521(11)
C19 C20 1.424(11)
C19 C24 1.478(13)
C20 C25 1.486(12)
C21 H21A 0.9800
C21 H21B 0.9800
C21 H21C 0.9800
C22 H22A 0.9800
C22 H22B 0.9800
C22 H22C 0.9800
C23 H23A 0.9800
C23 H23B 0.9800
C23 H23C 0.9800
C24 H24A 0.9800
C24 H24B 0.9800
C24 H24C 0.9800
C25 H25A 0.9800
C25 H25B 0.9800
C25 H25C 0.9800
O1 N1 1.228(11)
N1 O3' 1.04(3)
N1 O2 1.15(2)
N1 O2' 1.31(3)
N1 O3 1.33(2)

loop_
_geom_torsion_atom_site_label_1
_geom_torsion_atom_site_label_2
_geom_torsion_atom_site_label_3
_geom_torsion_atom_site_label_4
_geom_torsion
C13 C1 C2 C14 0.5(10)
B5 C1 C2 C14 137.7(7)
B6 C1 C2 C14 101.0(8)
B4 C1 C2 C14 -155.7(7)
Ir3 C1 C2 C14 -103.6(7)
C13 C1 C2 B11 -138.9(7)
B5 C1 C2 B11 -1.8(8)
B6 C1 C2 B11 -38.4(6)
B4 C1 C2 B11 64.9(8)
Ir3 C1 C2 B11 117.0(6)
C13 C1 C2 B6 -100.5(8)
B5 C1 C2 B6 36.6(6)
B4 C1 C2 B6 103.3(7)
Ir3 C1 C2 B6 155.4(6)
C13 C1 C2 B7 154.7(6)
B5 C1 C2 B7 -68.2(7)
B6 C1 C2 B7 -104.8(7)
B4 C1 C2 B7 -1.5(8)
Ir3 C1 C2 B7 50.6(5)
C13 C1 C2 Ir3 104.1(6)
B5 C1 C2 Ir3 -118.8(5)
B6 C1 C2 Ir3 -155.4(6)
B4 C1 C2 Ir3 -52.1(5)
C13 C1 B4 B9 142.0(7)
B5 C1 B4 B9 37.6(6)
B6 C1 B4 B9 0.3(8)
C2 C1 B4 B9 -63.4(7)
Ir3 C1 B4 B9 -115.9(6)
C13 C1 B4 B5 104.3(8)
B6 C1 B4 B5 -37.4(6)
C2 C1 B4 B5 -101.0(6)
Ir3 C1 B4 B5 -153.6(5)
C13 C1 B4 B8 -154.6(7)
B5 C1 B4 B8 101.1(7)
B6 C1 B4 B8 63.7(8)
C2 C1 B4 B8 0.0(8)
Ir3 C1 B4 B8 -52.5(5)
C13 C1 B4 S1 1.4(11)
B5 C1 B4 S1 -103.0(7)
B6 C1 B4 S1 -140.3(6)
C2 C1 B4 S1 156.0(6)
Ir3 C1 B4 S1 103.4(6)
C13 C1 B4 Ir3 -102.1(7)
B5 C1 B4 Ir3 153.6(5)
B6 C1 B4 Ir3 116.2(6)
C2 C1 B4 Ir3 52.5(4)
C15 S1 B4 C1 75.1(8)
C15A S1 B4 C1 -179.8(7)
C15 S1 B4 B9 -60.1(7)
C15A S1 B4 B9 44.9(8)
C15 S1 B4 B5 8.5(8)
C15A S1 B4 B5 113.5(7)
C15 S1 B4 B8 -133.1(7)
C15A S1 B4 B8 -28.1(8)
C15 S1 B4 Ir3 150.5(5)
C15A S1 B4 Ir3 -104.5(5)
C13 C1 B5 B6 102.6(8)
B4 C1 B5 B6 -139.2(6)
C2 C1 B5 B6 -36.3(6)
Ir3 C1 B5 B6 -110.2(6)
C13 C1 B5 B10 141.3(7)
B6 C1 B5 B10 38.7(6)
B4 C1 B5 B10 -100.5(7)
C2 C1 B5 B10 2.4(8)
Ir3 C1 B5 B10 -71.5(8)
C13 C1 B5 B9 -156.1(7)
B6 C1 B5 B9 101.3(7)
B4 C1 B5 B9 -37.9(6)
C2 C1 B5 B9 65.0(8)
Ir3 C1 B5 B9 -8.9(9)
C13 C1 B5 B4 -118.2(8)
B6 C1 B5 B4 139.2(6)
C2 C1 B5 B4 102.9(6)
Ir3 C1 B5 B4 29.0(6)
B9 B4 B5 C1 -137.1(7)
B8 B4 B5 C1 -100.1(7)
S1 B4 B5 C1 112.3(6)
Ir3 B4 B5 C1 -27.6(5)
C1 B4 B5 B6 36.6(6)
B9 B4 B5 B6 -100.5(7)
B8 B4 B5 B6 -63.5(8)
S1 B4 B5 B6 148.9(6)
Ir3 B4 B5 B6 9.0(8)
C1 B4 B5 B10 100.3(7)
B9 B4 B5 B10 -36.8(7)
B8 B4 B5 B10 0.2(9)
S1 B4 B5 B10 -147.4(6)
Ir3 B4 B5 B10 72.7(8)
C1 B4 B5 B9 137.1(7)
B8 B4 B5 B9 36.9(7)
S1 B4 B5 B9 -110.6(7)
Ir3 B4 B5 B9 109.5(7)
C13 C1 B6 C2 112.4(8)
B5 C1 B6 C2 -139.3(6)
B4 C1 B6 C2 -100.8(6)
Ir3 C1 B6 C2 -26.7(6)
C13 C1 B6 B5 -108.3(8)
B4 C1 B6 B5 38.4(6)
C2 C1 B6 B5 139.3(6)
Ir3 C1 B6 B5 112.6(6)
C13 C1 B6 B10 -147.4(7)
B5 C1 B6 B10 -39.1(6)
B4 C1 B6 B10 -0.7(9)
C2 C1 B6 B10 100.2(7)
Ir3 C1 B6 B10 73.5(8)
C13 C1 B6 B11 148.6(8)
B5 C1 B6 B11 -103.1(8)
B4 C1 B6 B11 -64.7(9)
C2 C1 B6 B11 36.2(6)
Ir3 C1 B6 B11 9.5(10)
C14 C2 B6 C1 -112.8(7)
B11 C2 B6 C1 138.5(7)
B7 C2 B6 C1 99.1(7)
Ir3 C2 B6 C1 25.9(6)
C14 C2 B6 B5 -149.5(7)
B11 C2 B6 B5 101.8(8)
B7 C2 B6 B5 62.4(8)
C1 C2 B6 B5 -36.7(6)
Ir3 C2 B6 B5 -10.8(9)
C14 C2 B6 B10 146.0(7)
B11 C2 B6 B10 37.3(7)
B7 C2 B6 B10 -2.2(9)
C1 C2 B6 B10 -101.2(7)
Ir3 C2 B6 B10 -75.4(7)
C14 C2 B6 B11 108.7(8)
B7 C2 B6 B11 -39.5(7)
C1 C2 B6 B11 -138.5(7)
Ir3 C2 B6 B11 -112.7(7)
B10 B5 B6 C1 -136.6(6)
B9 B5 B6 C1 -99.5(7)
B4 B5 B6 C1 -36.4(6)
C1 B5 B6 C2 37.4(6)
B10 B5 B6 C2 -99.2(7)
B9 B5 B6 C2 -62.1(8)
B4 B5 B6 C2 1.0(8)
C1 B5 B6 B10 136.6(6)
B9 B5 B6 B10 37.1(6)
B4 B5 B6 B10 100.2(7)
C1 B5 B6 B11 99.4(7)
B10 B5 B6 B11 -37.2(6)
B9 B5 B6 B11 -0.1(9)
B4 B5 B6 B11 63.0(8)
C14 C2 B7 B12 -142.4(8)
B11 C2 B7 B12 -37.9(7)
B6 C2 B7 B12 1.5(9)
C1 C2 B7 B12 64.9(7)
Ir3 C2 B7 B12 115.5(6)
C14 C2 B7 B11 -104.5(9)
B6 C2 B7 B11 39.4(7)
C1 C2 B7 B11 102.8(7)
Ir3 C2 B7 B11 153.4(6)
C14 C2 B7 B8 155.1(8)
B11 C2 B7 B8 -100.4(7)
B6 C2 B7 B8 -61.1(8)
C1 C2 B7 B8 2.3(8)
Ir3 C2 B7 B8 53.0(5)
C14 C2 B7 Ir3 102.1(8)
B11 C2 B7 Ir3 -153.4(6)
B6 C2 B7 Ir3 -114.0(6)
C1 C2 B7 Ir3 -50.6(4)
C2 B7 B8 B12 96.4(7)
B11 B7 B8 B12 35.8(6)
Ir3 B7 B8 B12 149.8(5)
C2 B7 B8 B9 59.0(7)
B12 B7 B8 B9 -37.4(6)
B11 B7 B8 B9 -1.6(8)
Ir3 B7 B8 B9 112.4(5)
C2 B7 B8 B4 -2.2(8)
B12 B7 B8 B4 -98.7(7)
B11 B7 B8 B4 -62.8(7)
Ir3 B7 B8 B4 51.1(5)
C2 B7 B8 Ir3 -53.4(5)
B12 B7 B8 Ir3 -149.8(5)
B11 B7 B8 Ir3 -114.0(6)
C1 B4 B8 B12 -60.2(8)
B9 B4 B8 B12 37.7(7)
B5 B4 B8 B12 1.0(9)
S1 B4 B8 B12 145.0(7)
Ir3 B4 B8 B12 -112.6(6)
C1 B4 B8 B9 -97.8(7)
B5 B4 B8 B9 -36.6(7)
S1 B4 B8 B9 107.3(8)
Ir3 B4 B8 B9 -150.3(6)
C1 B4 B8 B7 1.3(8)
B9 B4 B8 B7 99.2(7)
B5 B4 B8 B7 62.5(8)
S1 B4 B8 B7 -153.5(6)
Ir3 B4 B8 B7 -51.1(5)
C1 B4 B8 Ir3 52.4(5)
B9 B4 B8 Ir3 150.3(6)
B5 B4 B8 Ir3 113.6(7)
S1 B4 B8 Ir3 -102.4(7)
C1 B4 B9 B10 0.2(8)
B5 B4 B9 B10 36.9(6)
B8 B4 B9 B10 -102.2(7)
S1 B4 B9 B10 141.8(6)
Ir3 B4 B9 B10 -70.8(8)
C1 B4 B9 B12 63.7(8)
B5 B4 B9 B12 100.4(7)
B8 B4 B9 B12 -38.8(6)
S1 B4 B9 B12 -154.8(6)
Ir3 B4 B9 B12 -7.3(9)
C1 B4 B9 B5 -36.7(6)
B8 B4 B9 B5 -139.2(7)
S1 B4 B9 B5 104.8(7)
Ir3 B4 B9 B5 -107.7(7)
C1 B4 B9 B8 102.5(7)
B5 B4 B9 B8 139.2(7)
S1 B4 B9 B8 -116.0(7)
Ir3 B4 B9 B8 31.5(6)
C1 B5 B9 B10 -100.7(7)
B6 B5 B9 B10 -37.4(6)
B4 B5 B9 B10 -138.6(7)
C1 B5 B9 B12 -62.8(8)
B6 B5 B9 B12 0.4(8)
B10 B5 B9 B12 37.9(6)
B4 B5 B9 B12 -100.7(7)
C1 B5 B9 B4 37.9(6)
B6 B5 B9 B4 101.1(7)
B10 B5 B9 B4 138.6(7)
C1 B5 B9 B8 0.7(9)
B6 B5 B9 B8 63.9(8)
B10 B5 B9 B8 101.4(7)
B4 B5 B9 B8 -37.2(7)
B12 B8 B9 B10 -35.7(6)
B7 B8 B9 B10 1.9(8)
B4 B8 B9 B10 100.6(7)
Ir3 B8 B9 B10 70.6(7)
B7 B8 B9 B12 37.6(6)
B4 B8 B9 B12 136.3(7)
Ir3 B8 B9 B12 106.3(7)
B12 B8 B9 B4 -136.3(7)
B7 B8 B9 B4 -98.7(7)
Ir3 B8 B9 B4 -30.0(6)
B12 B8 B9 B5 -99.2(8)
B7 B8 B9 B5 -61.6(8)
B4 B8 B9 B5 37.1(7)
Ir3 B8 B9 B5 7.1(9)
C1 B6 B10 B9 0.8(9)
C2 B6 B10 B9 65.4(8)
B5 B6 B10 B9 -37.7(6)
B11 B6 B10 B9 101.6(7)
C1 B6 B10 B5 38.5(6)
C2 B6 B10 B5 103.1(7)
B11 B6 B10 B5 139.3(7)
C1 B6 B10 B12 -62.6(8)
C2 B6 B10 B12 2.0(9)
B5 B6 B10 B12 -101.1(7)
B11 B6 B10 B12 38.1(6)
C1 B6 B10 B11 -100.8(7)
C2 B6 B10 B11 -36.1(6)
B5 B6 B10 B11 -139.3(7)
B12 B9 B10 B6 -100.7(7)
B4 B9 B10 B6 -0.6(9)
B5 B9 B10 B6 36.7(6)
B8 B9 B10 B6 -65.1(8)
B12 B9 B10 B5 -137.4(7)
B4 B9 B10 B5 -37.4(6)
B8 B9 B10 B5 -101.8(7)
B4 B9 B10 B12 100.1(7)
B5 B9 B10 B12 137.4(7)
B8 B9 B10 B12 35.7(6)
B12 B9 B10 B11 -37.2(6)
B4 B9 B10 B11 62.9(8)
B5 B9 B10 B11 100.3(7)
B8 B9 B10 B11 -1.5(8)
C1 B5 B10 B6 -38.6(6)
B9 B5 B10 B6 -138.2(7)
B4 B5 B10 B6 -101.4(7)
C1 B5 B10 B9 99.6(7)
B6 B5 B10 B9 138.2(7)
B4 B5 B10 B9 36.8(7)
C1 B5 B10 B12 61.4(9)
B6 B5 B10 B12 100.1(8)
B9 B5 B10 B12 -38.2(7)
B4 B5 B10 B12 -1.3(9)
C1 B5 B10 B11 -2.2(9)
B6 B5 B10 B11 36.4(6)
B9 B5 B10 B11 -101.8(7)
B4 B5 B10 B11 -65.0(9)
C14 C2 B11 B6 -104.2(8)
B7 C2 B11 B6 138.2(8)
C1 C2 B11 B6 37.1(6)
Ir3 C2 B11 B6 109.6(7)
C14 C2 B11 B10 -140.9(7)
B6 C2 B11 B10 -36.8(7)
B7 C2 B11 B10 101.4(8)
C1 C2 B11 B10 0.3(8)
Ir3 C2 B11 B10 72.8(7)
C14 C2 B11 B12 156.2(7)
B6 C2 B11 B12 -99.6(8)
B7 C2 B11 B12 38.6(6)
C1 C2 B11 B12 -62.5(8)
Ir3 C2 B11 B12 10.0(9)
C14 C2 B11 B7 117.6(8)
B6 C2 B11 B7 -138.2(8)
C1 C2 B11 B7 -101.1(7)
Ir3 C2 B11 B7 -28.6(6)
C1 B6 B11 C2 -37.6(7)
B5 B6 B11 C2 -101.0(7)
B10 B6 B11 C2 -138.4(7)
C1 B6 B11 B10 100.8(8)
C2 B6 B11 B10 138.4(8)
B5 B6 B11 B10 37.4(7)
C1 B6 B11 B12 63.1(9)
C2 B6 B11 B12 100.7(7)
B5 B6 B11 B12 -0.3(9)
B10 B6 B11 B12 -37.6(6)
C1 B6 B11 B7 0.0(10)
C2 B6 B11 B7 37.6(7)
B5 B6 B11 B7 -63.4(9)
B10 B6 B11 B7 -100.8(8)
B6 B10 B11 C2 37.0(6)
B9 B10 B11 C2 -63.3(8)
B5 B10 B11 C2 1.2(9)
B12 B10 B11 C2 -100.4(7)
B9 B10 B11 B6 -100.2(7)
B5 B10 B11 B6 -35.8(6)
B12 B10 B11 B6 -137.4(7)
B6 B10 B11 B12 137.4(7)
B9 B10 B11 B12 37.1(6)
B5 B10 B11 B12 101.6(7)
B6 B10 B11 B7 100.8(7)
B9 B10 B11 B7 0.5(8)
B5 B10 B11 B7 65.0(8)
B12 B10 B11 B7 -36.6(6)
B12 B7 B11 C2 136.5(7)
B8 B7 B11 C2 100.7(7)
Ir3 B7 B11 C2 28.1(6)
C2 B7 B11 B6 -37.3(7)
B12 B7 B11 B6 99.3(8)
B8 B7 B11 B6 63.4(8)
Ir3 B7 B11 B6 -9.2(10)
C2 B7 B11 B10 -100.0(7)
B12 B7 B11 B10 36.5(6)
B8 B7 B11 B10 0.7(8)
Ir3 B7 B11 B10 -72.0(8)
C2 B7 B11 B12 -136.5(7)
B8 B7 B11 B12 -35.8(6)
Ir3 B7 B11 B12 -108.5(7)
B6 B10 B12 B9 100.6(7)
B5 B10 B12 B9 38.5(7)
B11 B10 B12 B9 138.7(7)
B6 B10 B12 B11 -38.1(6)
B9 B10 B12 B11 -138.7(7)
B5 B10 B12 B11 -100.1(8)
B6 B10 B12 B7 -1.1(9)
B9 B10 B12 B7 -101.8(7)
B5 B10 B12 B7 -63.2(9)
B11 B10 B12 B7 36.9(7)
B6 B10 B12 B8 64.1(9)
B9 B10 B12 B8 -36.5(7)
B5 B10 B12 B8 2.0(10)
B11 B10 B12 B8 102.2(7)
B4 B9 B12 B10 -101.4(7)
B5 B9 B12 B10 -37.6(6)
B8 B9 B12 B10 -140.5(7)
B10 B9 B12 B11 37.0(6)
B4 B9 B12 B11 -64.4(8)
B5 B9 B12 B11 -0.6(8)
B8 B9 B12 B11 -103.5(7)
B10 B9 B12 B7 101.1(7)
B4 B9 B12 B7 -0.3(9)
B5 B9 B12 B7 63.4(8)
B8 B9 B12 B7 -39.4(6)
B10 B9 B12 B8 140.5(7)
B4 B9 B12 B8 39.1(6)
B5 B9 B12 B8 102.9(7)
C2 B11 B12 B10 100.3(7)
B6 B11 B12 B10 37.5(6)
B7 B11 B12 B10 139.1(7)
C2 B11 B12 B9 63.3(8)
B6 B11 B12 B9 0.5(9)
B10 B11 B12 B9 -36.9(6)
B7 B11 B12 B9 102.2(7)
C2 B11 B12 B7 -38.8(6)
B6 B11 B12 B7 -101.6(7)
B10 B11 B12 B7 -139.1(7)
C2 B11 B12 B8 -2.0(9)
B6 B11 B12 B8 -64.8(8)
B10 B11 B12 B8 -102.3(7)
B7 B11 B12 B8 36.8(6)
C2 B7 B12 B10 -0.2(9)
B11 B7 B12 B10 -36.8(6)
B8 B7 B12 B10 103.2(7)
Ir3 B7 B12 B10 71.5(8)
C2 B7 B12 B9 -63.8(8)
B11 B7 B12 B9 -100.5(7)
B8 B7 B12 B9 39.5(6)
Ir3 B7 B12 B9 7.8(9)
C2 B7 B12 B11 36.7(6)
B8 B7 B12 B11 140.0(7)
Ir3 B7 B12 B11 108.3(7)
C2 B7 B12 B8 -103.4(7)
B11 B7 B12 B8 -140.0(7)
Ir3 B7 B12 B8 -31.7(6)
B9 B8 B12 B10 35.9(7)
B7 B8 B12 B10 -100.9(7)
B4 B8 B12 B10 -1.9(9)
Ir3 B8 B12 B10 -70.5(8)
B7 B8 B12 B9 -136.8(7)
B4 B8 B12 B9 -37.7(6)
Ir3 B8 B12 B9 -106.3(6)
B9 B8 B12 B11 100.3(7)
B7 B8 B12 B11 -36.5(6)
B4 B8 B12 B11 62.6(8)
Ir3 B8 B12 B11 -6.0(8)
B9 B8 B12 B7 136.8(7)
B4 B8 B12 B7 99.0(7)
Ir3 B8 B12 B7 30.4(5)
C20 C16 C17 C18 -0.5(9)
C21 C16 C17 C18 174.5(8)
Ir3 C16 C17 C18 -60.9(5)
C20 C16 C17 C22 -173.1(8)
C21 C16 C17 C22 1.9(14)
Ir3 C16 C17 C22 126.5(9)
C20 C16 C17 Ir3 60.4(5)
C21 C16 C17 Ir3 -124.6(8)
C16 C17 C18 C19 0.4(9)
C22 C17 C18 C19 173.2(8)
Ir3 C17 C18 C19 -62.9(6)
C16 C17 C18 C23 -174.8(8)
C22 C17 C18 C23 -2.0(14)
Ir3 C17 C18 C23 121.9(9)
C16 C17 C18 Ir3 63.3(5)
C22 C17 C18 Ir3 -123.9(8)
C17 C18 C19 C20 -0.2(9)
C23 C18 C19 C20 175.2(8)
Ir3 C18 C19 C20 -63.8(5)
C17 C18 C19 C24 -172.3(8)
C23 C18 C19 C24 3.1(13)
Ir3 C18 C19 C24 124.1(9)
C17 C18 C19 Ir3 63.6(6)
C23 C18 C19 Ir3 -121.0(8)
C18 C19 C20 C16 -0.2(9)
C24 C19 C20 C16 171.9(8)
Ir3 C19 C20 C16 -62.2(5)
C18 C19 C20 C25 -172.7(8)
C24 C19 C20 C25 -0.6(14)
Ir3 C19 C20 C25 125.3(8)
C18 C19 C20 Ir3 62.0(5)
C24 C19 C20 Ir3 -125.9(9)
C17 C16 C20 C19 0.4(9)
C21 C16 C20 C19 -174.6(7)
Ir3 C16 C20 C19 60.8(5)
C17 C16 C20 C25 173.3(7)
C21 C16 C20 C25 -1.8(12)
Ir3 C16 C20 C25 -126.3(7)
C17 C16 C20 Ir3 -60.4(5)
C21 C16 C20 Ir3 124.6(8)
